data_2202157
loop_
_publ_author_name
'Holmes, Brian T.'
'Padgett, Clifford W.'
'Pennington, William T.'

_publ_section_title
;
 2-Amino-6-bromopyridinium bromide
;
_journal_issue 6
_journal_name_full 'Acta Crystallographica Section E'
_journal_page_first o862
_journal_page_last o864
_journal_paper_doi 10.1107/S1600536803008870
_journal_volume 59
_journal_year 2003
_chemical_formula_iupac 'C5 H6 Br N2 1+, Br 1-'
_chemical_formula_moiety 'C5 H6 Br N2 1+, Br 1-'
_chemical_formula_structural 'C5 H6 Br2 N2'
_chemical_formula_sum 'C5 H6 Br2 N2'
_chemical_formula_weight 253.94
_chemical_name_common '2-amino-6-bromo-pyridinium bromide'
_chemical_name_systematic ' 2-amino-6-bromo-pyridinium bromide'
_space_group_IT_number 64
_symmetry_cell_setting orthorhombic
_symmetry_space_group_name_Hall '-C 2ac 2'
_symmetry_space_group_name_H-M 'C m c a'
_atom_sites_solution_hydrogens geom
_atom_sites_solution_primary direct
_atom_sites_solution_secondary difmap
_cell_angle_alpha 90.00
_cell_angle_beta 90.00
_cell_angle_gamma 90.00
_cell_formula_units_Z 8
_cell_length_a 6.9230(10)
_cell_length_b 11.616(2)
_cell_length_c 19.413(4)
_cell_measurement_reflns_used 25
_cell_measurement_temperature 293(2)
_cell_measurement_theta_max 25.015
_cell_measurement_theta_min 2.5
_cell_volume 1561.1(5)
_computing_cell_refinement 'AFC7 Diffractometer Control Software'
_computing_data_collection
;
AFC7 Diffractometer Control Software
(Molecular Structure Corporation/Rigaku, 1997)
;
_computing_data_reduction 'TEXSAN (Molecular Structure Corporation/Rigaku, 1997)'
_computing_molecular_graphics SHELXTL
_computing_publication_material SHELXTL
_computing_structure_refinement SHELXTL
_computing_structure_solution 'SHELXTL (Sheldrick, 2000)'
_diffrn_ambient_temperature 293(2)
_diffrn_measured_fraction_theta_full 1.000
_diffrn_measured_fraction_theta_max 1.000
_diffrn_measurement_device_type 'Rigaku AFC-7'
_diffrn_measurement_method \w/2\q
_diffrn_radiation_monochromator graphite
_diffrn_radiation_source '18 kW rotating anode'
_diffrn_radiation_type MoK\a
_diffrn_radiation_wavelength 0.71073
_diffrn_reflns_av_R_equivalents 0.0000
_diffrn_reflns_av_sigmaI/netI 0.0217
_diffrn_reflns_limit_h_max 8
_diffrn_reflns_limit_h_min 0
_diffrn_reflns_limit_k_max 13
_diffrn_reflns_limit_k_min 0
_diffrn_reflns_limit_l_max 23
_diffrn_reflns_limit_l_min 0
_diffrn_reflns_number 750
_diffrn_reflns_theta_full 25.02
_diffrn_reflns_theta_max 25.02
_diffrn_reflns_theta_min 2.10
_diffrn_standards_decay_% 1
_diffrn_standards_interval_count 100
_diffrn_standards_number 3
_exptl_absorpt_coefficient_mu 10.300
_exptl_absorpt_correction_T_max 0.291
_exptl_absorpt_correction_T_min 0.082
_exptl_absorpt_correction_type '\y scan'
_exptl_absorpt_process_details '(TEXSAN; Molecular Structure Corporation/Rigaku, 1997)'
_exptl_crystal_colour Brown
_exptl_crystal_density_diffrn 2.161
_exptl_crystal_density_method 'not measured'
_exptl_crystal_description Plate
_exptl_crystal_F_000 960
_exptl_crystal_size_max 0.24
_exptl_crystal_size_mid 0.208
_exptl_crystal_size_min 0.120
_refine_diff_density_max 0.801
_refine_diff_density_min -0.808
_refine_ls_extinction_coef 0.0020(4)
_refine_ls_extinction_expression Fc^*^=kFc[1+0.001xFc^2^\l^3^/sin(2\q)]^-1/4^
_refine_ls_extinction_method SHELXTL
_refine_ls_goodness_of_fit_ref 1.026
_refine_ls_hydrogen_treatment constr
_refine_ls_matrix_type full
_refine_ls_number_parameters 56
_refine_ls_number_reflns 750
_refine_ls_number_restraints 0
_refine_ls_restrained_S_all 1.026
_refine_ls_R_factor_all 0.0601
_refine_ls_R_factor_gt 0.0397
_refine_ls_shift/su_max <0.001
_refine_ls_shift/su_mean 0.000
_refine_ls_structure_factor_coef Fsqd
_refine_ls_weighting_details 'calc w = 1/[\s^2^(Fo^2^)+(0.0873P)^2^+0.9155P] where P = (Fo^2^+2Fc^2^)/3'
_refine_ls_weighting_scheme calc
_refine_ls_wR_factor_gt 0.1062
_refine_ls_wR_factor_ref 0.1162
_reflns_number_gt 580
_reflns_number_total 750
_reflns_threshold_expression I>2\s(I)
_cod_data_source_file om6141.cif
_cod_data_source_block 1
_cod_depositor_comments
;
The following automatic conversions were performed:
'_symmetry_cell_setting' value 'Orthorhombic' changed to 'orthorhombic'
according to '/home/saulius/struct/CIF-dictionaries/cif_core.dic'
dictionary named 'cif_core.dic' version 2.4.1 from
2010-06-29.

'_geom_bond_publ_flag' value 'Y' changed to 'y' according to
'/home/saulius/struct/CIF-dictionaries/cif_core.dic' dictionary named
'cif_core.dic' version 2.4.1 from 2010-06-29 (9 times).

Automatic conversion script
Id: cif_fix_enum 1527 2010-12-29 10:47:43Z saulius 

The following automatic conversions were performed:

'_symmetry_cell_setting' value 'Orthorhombic' changed to
'orthorhombic' according to
/home/saulius/struct/CIF-dictionaries/cif_core.dic dictionary named
'cif_core.dic' version 2.4.1 from 2010-06-29.

'_geom_bond_publ_flag'
value 'Y' changed to 'y' according to
/home/saulius/struct/CIF-dictionaries/cif_core.dic dictionary named
'cif_core.dic' version 2.4.1 from 2010-06-29 (9
times).

'_geom_angle_publ_flag' value 'Y' changed to 'y' according
to /home/saulius/struct/CIF-dictionaries/cif_core.dic dictionary
named 'cif_core.dic' version 2.4.1 from 2010-06-29 (11 times).

Automatic conversion script
Id: cif_fix_values 1715 2011-07-08 13:25:40Z adriana 
;
_cod_database_code 2202157
_cod_database_fobs_code 2202157

loop_
_symmetry_equiv_pos_as_xyz
'x, y, z'
'-x, -y+1/2, z+1/2'
'-x, y+1/2, -z+1/2'
'x, -y, -z'
'x+1/2, y+1/2, z'
'-x+1/2, -y+1, z+1/2'
'-x+1/2, y+1, -z+1/2'
'x+1/2, -y+1/2, -z'
'-x, -y, -z'
'x, y-1/2, -z-1/2'
'x, -y-1/2, z-1/2'
'-x, y, z'
'-x+1/2, -y+1/2, -z'
'x+1/2, y, -z-1/2'
'x+1/2, -y, z-1/2'
'-x+1/2, y+1/2, z'

loop_
_atom_site_label
_atom_site_fract_x
_atom_site_fract_y
_atom_site_fract_z
_atom_site_U_iso_or_equiv
_atom_site_adp_type
_atom_site_calc_flag
_atom_site_refinement_flags
_atom_site_occupancy
_atom_site_disorder_assembly
_atom_site_disorder_group
_atom_site_type_symbol
Br1 0.0000 0.49775(7) 0.37388(4) 0.0633(4) Uani d S 1 . . Br
Br2 0.0000 0.29335(7) 0.17222(3) 0.0522(4) Uani d S 1 . . Br
N1 0.0000 0.2665(5) 0.3446(3) 0.0436(14) Uani d S 1 . . N
H1 0.0000 0.2937 0.3034 0.052 Uiso calc SR 1 . . H
N2 0.0000 0.0845(6) 0.2980(3) 0.067(2) Uani d S 1 . . N
H2 0.0000 0.0081 0.3058 0.081 Uiso d SR 1 . . H
H3 0.0000 0.0963 0.2522 0.081 Uiso d SR 1 . . H
C1 0.0000 0.3411(7) 0.3973(3) 0.0467(17) Uani d S 1 . . C
C2 0.0000 0.3044(8) 0.4623(4) 0.062(2) Uani d S 1 . . C
H2A 0.0000 0.3561 0.4989 0.074 Uiso calc SR 1 . . H
C3 0.0000 0.1852(9) 0.4736(4) 0.070(3) Uani d S 1 . . C
H3A 0.0000 0.1572 0.5185 0.084 Uiso calc SR 1 . . H
C4 0.0000 0.1105(7) 0.4206(4) 0.060(2) Uani d S 1 . . C
H4A 0.0000 0.0317 0.4289 0.071 Uiso calc SR 1 . . H
C5 0.0000 0.1523(6) 0.3526(3) 0.0471(18) Uani d S 1 . . C

loop_
_atom_site_aniso_label
_atom_site_aniso_U_11
_atom_site_aniso_U_22
_atom_site_aniso_U_33
_atom_site_aniso_U_12
_atom_site_aniso_U_13
_atom_site_aniso_U_23
Br1 0.1028(8) 0.0406(6) 0.0463(6) 0.000 0.000 -0.0061(4)
Br2 0.0752(6) 0.0443(5) 0.0370(5) 0.000 0.000 0.0026(3)
N1 0.063(4) 0.036(3) 0.031(3) 0.000 0.000 0.002(3)
N2 0.129(6) 0.035(4) 0.038(3) 0.000 0.000 -0.005(3)
C1 0.066(5) 0.038(4) 0.036(3) 0.000 0.000 -0.007(3)
C2 0.096(6) 0.057(5) 0.032(3) 0.000 0.000 -0.007(4)
C3 0.105(7) 0.071(6) 0.034(4) 0.000 0.000 0.012(4)
C4 0.098(7) 0.038(4) 0.042(4) 0.000 0.000 0.015(4)
C5 0.059(4) 0.041(5) 0.041(4) 0.000 0.000 -0.001(3)

loop_
_atom_type_symbol
_atom_type_description
_atom_type_scat_dispersion_real
_atom_type_scat_dispersion_imag
_atom_type_scat_source
C C 0.0033 0.0016 'International Tables Vol C Tables 4.2.6.8 and 6.1.1.4'
H H 0.0000 0.0000 'International Tables Vol C Tables 4.2.6.8 and 6.1.1.4'
N N 0.0061 0.0033 'International Tables Vol C Tables 4.2.6.8 and 6.1.1.4'
Br Br -0.2901 2.4595 'International Tables Vol C Tables 4.2.6.8 and 6.1.1.4'

loop_
_geom_angle_atom_site_label_1
_geom_angle_atom_site_label_2
_geom_angle_atom_site_label_3
_geom_angle_site_symmetry_3
_geom_angle
_geom_angle_publ_flag
C5 N1 C1 . 123.5(6) y
C5 N1 H1 . 118.3 ?
C1 N1 H1 . 118.3 ?
C5 N2 H2 . 117.0 ?
C5 N2 H3 . 134.6 ?
H2 N2 H3 . 108.4 ?
C2 C1 N1 . 121.1(7) y
C2 C1 Br1 . 122.7(6) y
N1 C1 Br1 . 116.2(5) y
C1 C2 C3 . 117.6(7) y
C1 C2 H2A . 121.2 ?
C3 C2 H2A . 121.2 ?
C4 C3 C2 . 121.1(7) y
C4 C3 H3A . 119.4 ?
C2 C3 H3A . 119.4 ?
C3 C4 C5 . 119.7(8) y
C3 C4 H4A . 120.2 ?
C5 C4 H4A . 120.2 ?
N2 C5 N1 . 119.9(6) y
N2 C5 C4 . 123.2(7) y
N1 C5 C4 . 116.9(7) y
C1 Br1 Br2 10_566 179.43(19) y

loop_
_geom_bond_atom_site_label_1
_geom_bond_atom_site_label_2
_geom_bond_site_symmetry_2
_geom_bond_distance
_geom_bond_publ_flag
Br1 C1 . 1.876(8) y
N1 C5 . 1.336(10) y
N1 C1 . 1.341(8) y
N1 H1 . 0.8600 ?
N2 C5 . 1.320(9) y
N2 H2 . 0.9000 ?
N2 H3 . 0.9001 ?
C1 C2 . 1.331(10) y
C2 C3 . 1.402(12) y
C2 H2A . 0.9300 ?
C3 C4 . 1.346(11) y
C3 H3A . 0.9300 ?
C4 C5 . 1.406(9) y
C4 H4A . 0.9300 ?
Br1 Br2 10_566 3.5484(13) y

loop_
_geom_hbond_atom_site_label_D
_geom_hbond_atom_site_label_H
_geom_hbond_atom_site_label_A
_geom_hbond_site_symmetry_A
_geom_hbond_distance_DH
_geom_hbond_distance_HA
_geom_hbond_distance_DA
_geom_hbond_angle_DHA
N2 H3 Br1 10_556 0.90 2.70 3.486(7) 146
N2 H2 Br2 10_556 0.90 2.53 3.431(7) 180
N1 H1 Br2 . 0.86 2.55 3.360(5) 158
C2 H2A Br1 9_566 0.93 3.00 3.923(8) 174
C3 H3A Br2 2 0.93 3.04 3.864(7) 149

loop_
_geom_torsion_atom_site_label_1
_geom_torsion_atom_site_label_2
_geom_torsion_atom_site_label_3
_geom_torsion_atom_site_label_4
_geom_torsion
C5 N1 C1 C2 0.000(3)
C5 N1 C1 Br1 180.0
N1 C1 C2 C3 0.000(3)
Br1 C1 C2 C3 180.000(2)
C1 C2 C3 C4 0.000(3)
C2 C3 C4 C5 0.000(3)
C1 N1 C5 N2 180.0000(10)
C1 N1 C5 C4 0.000(2)
C3 C4 C5 N2 180.000(2)
C3 C4 C5 N1 0.000(2)
